data_7017970
loop_
_publ_author_name
'Yang, Dongming'
'Guo, Jianmei'
'Wu, Haishun'
'Ding, Yuqiang'
'Zheng, Wenjun'

_publ_section_title
;
 Synthesis and structural characterization of two-coordinate low-valent
 14-group metal complexes bearing bulky bis(amido)silane ligands.
;
_journal_issue 7
_journal_name_full 'Dalton transactions (Cambridge, England : 2003)'
_journal_page_first 2187
_journal_page_last 2194
_journal_paper_doi 10.1039/c1dt11774b
_journal_volume 41
_journal_year 2012
_chemical_formula_sum 'C40 H52 Ge N2 O Si'
_chemical_formula_weight 677.52
_chemical_name_systematic
;
?
;
_space_group_IT_number 14
_symmetry_cell_setting monoclinic
_symmetry_space_group_name_Hall '-P 2yn'
_symmetry_space_group_name_H-M 'P 1 21/n 1'
_atom_sites_solution_hydrogens geom
_atom_sites_solution_primary direct
_atom_sites_solution_secondary difmap
_audit_creation_method SHELXL-97
_cell_angle_alpha 90.00
_cell_angle_beta 103.039(2)
_cell_angle_gamma 90.00
_cell_formula_units_Z 4
_cell_length_a 10.8195(15)
_cell_length_b 18.818(3)
_cell_length_c 19.240(3)
_cell_measurement_reflns_used 3631
_cell_measurement_temperature 298(2)
_cell_measurement_theta_max 23.074
_cell_measurement_theta_min 2.214
_cell_volume 3816.3(10)
_computing_cell_refinement 'Bruker SMART'
_computing_data_collection 'Bruker SMART'
_computing_data_reduction 'Bruker SAINT'
_computing_molecular_graphics 'Bruker SHELXTL'
_computing_publication_material 'Bruker SHELXTL'
_computing_structure_refinement 'SHELXL-97 (Sheldrick, 1997)'
_computing_structure_solution 'SHELXS-97 (Sheldrick, 1990)'
_diffrn_ambient_temperature 298(2)
_diffrn_measured_fraction_theta_full 0.998
_diffrn_measured_fraction_theta_max 0.998
_diffrn_measurement_device_type 'CCD area detector'
_diffrn_measurement_method 'phi and omega scans'
_diffrn_radiation_monochromator graphite
_diffrn_radiation_source 'fine-focus sealed tube'
_diffrn_radiation_type MoK\a
_diffrn_radiation_wavelength 0.71073
_diffrn_reflns_av_R_equivalents 0.0437
_diffrn_reflns_av_sigmaI/netI 0.0618
_diffrn_reflns_limit_h_max 13
_diffrn_reflns_limit_h_min -8
_diffrn_reflns_limit_k_max 20
_diffrn_reflns_limit_k_min -22
_diffrn_reflns_limit_l_max 22
_diffrn_reflns_limit_l_min -23
_diffrn_reflns_number 19903
_diffrn_reflns_theta_full 25.50
_diffrn_reflns_theta_max 25.50
_diffrn_reflns_theta_min 1.99
_exptl_absorpt_coefficient_mu 0.865
_exptl_absorpt_correction_T_max 0.9340
_exptl_absorpt_correction_T_min 0.7516
_exptl_absorpt_correction_type multi-scan
_exptl_absorpt_process_details sadabs
_exptl_crystal_colour colourless
_exptl_crystal_density_diffrn 1.179
_exptl_crystal_density_method 'not measured'
_exptl_crystal_description block
_exptl_crystal_F_000 1440
_exptl_crystal_size_max 0.35
_exptl_crystal_size_mid 0.27
_exptl_crystal_size_min 0.08
_refine_diff_density_max 0.532
_refine_diff_density_min -0.330
_refine_diff_density_rms 0.057
_refine_ls_extinction_method none
_refine_ls_goodness_of_fit_ref 1.026
_refine_ls_hydrogen_treatment constr
_refine_ls_matrix_type full
_refine_ls_number_parameters 414
_refine_ls_number_reflns 7076
_refine_ls_number_restraints 3
_refine_ls_restrained_S_all 1.032
_refine_ls_R_factor_all 0.0888
_refine_ls_R_factor_gt 0.0543
_refine_ls_shift/su_max 0.001
_refine_ls_shift/su_mean 0.000
_refine_ls_structure_factor_coef Fsqd
_refine_ls_weighting_details 'calc w=1/[\s^2^(Fo^2^)+(0.0757P)^2^+0.4521P] where P=(Fo^2^+2Fc^2^)/3'
_refine_ls_weighting_scheme calc
_refine_ls_wR_factor_gt 0.1317
_refine_ls_wR_factor_ref 0.1495
_reflns_number_gt 4705
_reflns_number_total 7076
_reflns_threshold_expression >2sigma(I)
_cod_data_source_file c1dt11774b.txt
_cod_data_source_block 3b
_cod_depositor_comments
;
The following automatic conversions were performed:

'_symmetry_cell_setting' value 'Monoclinic' changed to 'monoclinic'
according to /home/saulius/struct/CIF-dictionaries/cif_core.dic
dictionary named 'cif_core.dic' version 2.4.1 from 2010-06-29.

Automatic conversion script
Id: cif_fix_values 1715 2011-07-08 13:25:40Z adriana 
;
_cod_original_cell_volume 3816.1(9)
_cod_original_sg_symbol_H-M P2(1)/n
_cod_database_code 7017970

loop_
_symmetry_equiv_pos_as_xyz
'x, y, z'
'-x+1/2, y+1/2, -z+1/2'
'-x, -y, -z'
'x-1/2, -y-1/2, z-1/2'

loop_
_atom_site_label
_atom_site_type_symbol
_atom_site_fract_x
_atom_site_fract_y
_atom_site_fract_z
_atom_site_U_iso_or_equiv
_atom_site_adp_type
_atom_site_occupancy
_atom_site_symmetry_multiplicity
_atom_site_calc_flag
_atom_site_refinement_flags
C1 C -0.0604(6) 0.6238(4) 0.3766(3) 0.129(3) Uani 1 1 d .
H1A H -0.0390 0.5947 0.4186 0.194 Uiso 1 1 calc R
H1B H -0.1469 0.6392 0.3695 0.194 Uiso 1 1 calc R
H1C H -0.0055 0.6645 0.3822 0.194 Uiso 1 1 calc R
C2 C -0.0442(4) 0.5811(2) 0.3124(2) 0.0692(12) Uani 1 1 d .
H2 H -0.0707 0.6116 0.2704 0.083 Uiso 1 1 calc R
C3 C -0.1292(6) 0.5147(3) 0.3000(4) 0.140(3) Uani 1 1 d .
H3A H -0.1158 0.4895 0.2590 0.210 Uiso 1 1 calc R
H3B H -0.2165 0.5288 0.2922 0.210 Uiso 1 1 calc R
H3C H -0.1083 0.4845 0.3412 0.210 Uiso 1 1 calc R
C4 C 0.0922(4) 0.56136(18) 0.31702(18) 0.0519(9) Uani 1 1 d .
C5 C 0.1509(5) 0.5131(2) 0.3677(2) 0.0650(11) Uani 1 1 d .
H5 H 0.1056 0.4949 0.3994 0.078 Uiso 1 1 calc R
C6 C 0.2735(5) 0.4909(2) 0.3731(2) 0.0695(12) Uani 1 1 d .
H6 H 0.3108 0.4585 0.4081 0.083 Uiso 1 1 calc R
C7 C 0.3394(4) 0.51731(19) 0.3261(2) 0.0646(11) Uani 1 1 d .
H7 H 0.4219 0.5016 0.3289 0.077 Uiso 1 1 calc R
C8 C 0.2876(4) 0.56669(18) 0.27455(19) 0.0506(9) Uani 1 1 d .
C9 C 0.1619(3) 0.59007(16) 0.27001(17) 0.0433(8) Uani 1 1 d .
C10 C 0.3658(4) 0.5904(2) 0.2223(2) 0.0639(11) Uani 1 1 d .
H10 H 0.3225 0.6312 0.1960 0.077 Uiso 1 1 calc R
C11 C 0.4991(5) 0.6142(3) 0.2585(3) 0.1022(17) Uani 1 1 d .
H11A H 0.4943 0.6511 0.2924 0.153 Uiso 1 1 calc R
H11B H 0.5414 0.6321 0.2233 0.153 Uiso 1 1 calc R
H11C H 0.5457 0.5746 0.2828 0.153 Uiso 1 1 calc R
C12 C 0.3703(6) 0.5320(3) 0.1682(3) 0.1018(17) Uani 1 1 d .
H12A H 0.4129 0.4911 0.1923 0.153 Uiso 1 1 calc R
H12B H 0.4154 0.5488 0.1338 0.153 Uiso 1 1 calc R
H12C H 0.2854 0.5192 0.1444 0.153 Uiso 1 1 calc R
C13 C 0.3267(6) 0.6945(3) 0.0252(3) 0.127(2) Uani 1 1 d .
H13A H 0.2530 0.6646 0.0136 0.191 Uiso 1 1 calc R
H13B H 0.3996 0.6662 0.0457 0.191 Uiso 1 1 calc R
H13C H 0.3394 0.7171 -0.0174 0.191 Uiso 1 1 calc R
C14 C 0.3075(4) 0.7515(2) 0.0791(2) 0.0753(13) Uani 1 1 d .
H14 H 0.2955 0.7267 0.1219 0.090 Uiso 1 1 calc R
C15 C 0.4260(5) 0.7973(3) 0.1011(3) 0.116(2) Uani 1 1 d .
H15A H 0.4374 0.8247 0.0609 0.174 Uiso 1 1 calc R
H15B H 0.4986 0.7674 0.1173 0.174 Uiso 1 1 calc R
H15C H 0.4168 0.8288 0.1389 0.174 Uiso 1 1 calc R
C16 C 0.1896(4) 0.7941(2) 0.05063(18) 0.0529(9) Uani 1 1 d .
C17 C 0.1914(4) 0.8421(2) -0.0050(2) 0.0652(11) Uani 1 1 d .
H17 H 0.2637 0.8454 -0.0233 0.078 Uiso 1 1 calc R
C18 C 0.0898(5) 0.8839(2) -0.0325(2) 0.0650(11) Uani 1 1 d .
H18 H 0.0929 0.9153 -0.0694 0.078 Uiso 1 1 calc R
C19 C -0.0165(4) 0.8797(2) -0.0062(2) 0.0601(10) Uani 1 1 d .
H19 H -0.0850 0.9091 -0.0248 0.072 Uiso 1 1 calc R
C20 C -0.0249(3) 0.83213(19) 0.04811(18) 0.0480(8) Uani 1 1 d .
C21 C 0.0792(3) 0.78897(17) 0.07680(16) 0.0425(8) Uani 1 1 d .
C22 C -0.1444(4) 0.8307(2) 0.0754(2) 0.0648(11) Uani 1 1 d .
H22 H -0.1416 0.7883 0.1052 0.078 Uiso 1 1 calc R
C23 C -0.2631(5) 0.8252(4) 0.0142(3) 0.137(3) Uani 1 1 d .
H23A H -0.2683 0.8662 -0.0159 0.205 Uiso 1 1 calc R
H23B H -0.3373 0.8227 0.0336 0.205 Uiso 1 1 calc R
H23C H -0.2577 0.7831 -0.0132 0.205 Uiso 1 1 calc R
C24 C -0.1521(6) 0.8950(3) 0.1220(3) 0.119(2) Uani 1 1 d .
H24A H -0.0797 0.8957 0.1615 0.178 Uiso 1 1 calc R
H24B H -0.2282 0.8925 0.1395 0.178 Uiso 1 1 calc R
H24C H -0.1531 0.9376 0.0943 0.178 Uiso 1 1 calc R
C25 C -0.0296(3) 0.77076(18) 0.26084(18) 0.0459(8) Uani 1 1 d .
C26 C -0.1534(4) 0.7486(2) 0.2387(2) 0.0597(10) Uani 1 1 d .
H26 H -0.1724 0.7133 0.2041 0.072 Uiso 1 1 calc R
C27 C -0.2512(4) 0.7768(3) 0.2660(3) 0.0807(14) Uani 1 1 d .
H27 H -0.3340 0.7606 0.2502 0.097 Uiso 1 1 calc R
C28 C -0.2233(5) 0.8290(3) 0.3165(3) 0.1053(19) Uani 1 1 d .
H28 H -0.2881 0.8487 0.3349 0.126 Uiso 1 1 calc R
C29 C -0.1034(5) 0.8523(3) 0.3401(3) 0.1030(19) Uani 1 1 d .
H29 H -0.0858 0.8878 0.3746 0.124 Uiso 1 1 calc R
C30 C -0.0062(4) 0.8231(2) 0.3127(2) 0.0745(13) Uani 1 1 d .
H30 H 0.0764 0.8392 0.3296 0.089 Uiso 1 1 calc R
C31 C 0.2484(3) 0.77818(17) 0.27243(17) 0.0408(8) Uani 1 1 d .
C32 C 0.2808(4) 0.8453(2) 0.2534(2) 0.0620(11) Uani 1 1 d .
H32 H 0.2348 0.8653 0.2112 0.074 Uiso 1 1 calc R
C33 C 0.3784(4) 0.8836(2) 0.2945(3) 0.0768(13) Uani 1 1 d .
H33 H 0.3962 0.9291 0.2807 0.092 Uiso 1 1 calc R
C34 C 0.4497(4) 0.8545(2) 0.3559(3) 0.0724(12) Uani 1 1 d .
H34 H 0.5168 0.8800 0.3834 0.087 Uiso 1 1 calc R
C35 C 0.4217(4) 0.7877(2) 0.3766(2) 0.0720(12) Uani 1 1 d .
H35 H 0.4692 0.7678 0.4184 0.086 Uiso 1 1 calc R
C36 C 0.3217(4) 0.75005(19) 0.3346(2) 0.0578(10) Uani 1 1 d .
H36 H 0.3035 0.7047 0.3487 0.069 Uiso 1 1 calc R
C37 C 0.7567(10) 0.6324(6) 0.0321(6) 0.256(7) Uani 1 1 d D
H37A H 0.8064 0.6403 -0.0033 0.307 Uiso 1 1 calc R
H37B H 0.7102 0.6755 0.0372 0.307 Uiso 1 1 calc R
C38 C 0.6689(11) 0.5716(7) 0.0116(8) 0.321(10) Uani 1 1 d D
H38A H 0.6029 0.5700 0.0384 0.386 Uiso 1 1 calc R
H38B H 0.6316 0.5700 -0.0392 0.386 Uiso 1 1 calc R
C39 C 0.7664(16) 0.5170(6) 0.0343(7) 0.305(9) Uani 1 1 d D
H39A H 0.8369 0.5207 0.0110 0.366 Uiso 1 1 calc R
H39B H 0.7330 0.4690 0.0310 0.366 Uiso 1 1 calc R
C40 C 0.7947(13) 0.5460(7) 0.1079(5) 0.262(7) Uani 1 1 d D
H40A H 0.7198 0.5465 0.1277 0.314 Uiso 1 1 calc R
H40B H 0.8615 0.5193 0.1393 0.314 Uiso 1 1 calc R
Ge1 Ge 0.07707(4) 0.63809(2) 0.11865(2) 0.05311(16) Uani 1 1 d .
N1 N 0.0722(3) 0.73752(14) 0.13069(13) 0.0421(7) Uani 1 1 d .
N2 N 0.1075(3) 0.64245(13) 0.21907(15) 0.0445(7) Uani 1 1 d .
O1 O 0.8331(5) 0.6128(3) 0.0963(3) 0.1496(17) Uani 1 1 d .
Si1 Si 0.10130(9) 0.73402(5) 0.22251(5) 0.0382(2) Uani 1 1 d .

loop_
_atom_site_aniso_label
_atom_site_aniso_U_11
_atom_site_aniso_U_22
_atom_site_aniso_U_33
_atom_site_aniso_U_23
_atom_site_aniso_U_13
_atom_site_aniso_U_12
C1 0.134(6) 0.190(7) 0.078(4) 0.015(4) 0.054(4) 0.060(5)
C2 0.071(3) 0.072(3) 0.070(3) 0.021(2) 0.028(2) -0.005(2)
C3 0.087(4) 0.120(5) 0.206(8) 0.039(5) 0.019(5) -0.033(4)
C4 0.070(3) 0.0408(19) 0.044(2) 0.0002(16) 0.0109(19) -0.0068(18)
C5 0.096(4) 0.047(2) 0.050(2) 0.0061(18) 0.011(2) -0.012(2)
C6 0.101(4) 0.043(2) 0.051(2) 0.0081(18) -0.009(2) 0.004(2)
C7 0.075(3) 0.043(2) 0.065(3) -0.0007(19) -0.008(2) 0.011(2)
C8 0.060(2) 0.0368(18) 0.051(2) -0.0057(16) 0.0033(18) 0.0022(17)
C9 0.058(2) 0.0300(16) 0.0375(18) -0.0034(14) 0.0014(17) 0.0000(16)
C10 0.055(2) 0.063(3) 0.071(3) 0.007(2) 0.010(2) 0.012(2)
C11 0.070(3) 0.128(5) 0.111(4) -0.007(4) 0.026(3) -0.012(3)
C12 0.112(4) 0.116(4) 0.084(4) -0.024(3) 0.036(3) 0.008(3)
C13 0.150(6) 0.112(5) 0.144(5) 0.016(4) 0.083(5) 0.060(4)
C14 0.063(3) 0.099(3) 0.074(3) 0.026(3) 0.035(2) 0.020(3)
C15 0.057(3) 0.176(6) 0.116(5) 0.029(4) 0.021(3) 0.005(4)
C16 0.061(2) 0.059(2) 0.0396(19) -0.0001(17) 0.0140(18) 0.0024(19)
C17 0.077(3) 0.076(3) 0.048(2) 0.003(2) 0.024(2) -0.005(2)
C18 0.084(3) 0.064(3) 0.043(2) 0.0123(19) 0.008(2) -0.006(2)
C19 0.069(3) 0.054(2) 0.048(2) 0.0128(18) -0.005(2) 0.006(2)
C20 0.053(2) 0.0453(19) 0.0423(19) 0.0043(16) 0.0033(17) 0.0008(18)
C21 0.049(2) 0.0468(19) 0.0297(17) 0.0017(14) 0.0056(16) 0.0018(16)
C22 0.049(2) 0.067(3) 0.076(3) 0.019(2) 0.010(2) 0.012(2)
C23 0.052(3) 0.214(7) 0.128(5) 0.065(5) -0.010(3) -0.010(4)
C24 0.146(5) 0.070(3) 0.170(6) 0.005(4) 0.097(5) 0.026(3)
C25 0.047(2) 0.048(2) 0.045(2) -0.0006(16) 0.0165(17) 0.0018(17)
C26 0.053(2) 0.064(2) 0.065(3) 0.000(2) 0.019(2) -0.001(2)
C27 0.046(3) 0.107(4) 0.093(4) 0.003(3) 0.023(3) 0.001(3)
C28 0.073(4) 0.136(5) 0.122(5) -0.030(4) 0.056(4) 0.013(4)
C29 0.083(4) 0.123(5) 0.114(4) -0.057(4) 0.045(3) 0.000(3)
C30 0.066(3) 0.085(3) 0.081(3) -0.026(3) 0.034(2) -0.001(2)
C31 0.0421(19) 0.0395(18) 0.0422(18) 0.0034(15) 0.0124(16) 0.0056(15)
C32 0.059(3) 0.059(2) 0.064(3) 0.0188(19) 0.006(2) -0.008(2)
C33 0.070(3) 0.066(3) 0.092(3) 0.010(3) 0.012(3) -0.025(2)
C34 0.049(2) 0.077(3) 0.089(3) -0.018(3) 0.009(2) -0.012(2)
C35 0.072(3) 0.069(3) 0.062(3) -0.004(2) -0.013(2) 0.002(2)
C36 0.065(3) 0.046(2) 0.055(2) 0.0060(17) -0.003(2) -0.0032(19)
C37 0.199(11) 0.262(14) 0.246(12) 0.150(11) -0.079(9) 0.003(9)
C38 0.200(11) 0.265(15) 0.39(2) -0.175(15) -0.159(12) 0.009(11)
C39 0.45(2) 0.155(10) 0.249(14) -0.083(10) -0.056(15) 0.074(11)
C40 0.368(18) 0.245(13) 0.151(9) 0.057(9) 0.014(10) -0.153(12)
Ge1 0.0656(3) 0.0485(2) 0.0432(2) -0.00470(17) 0.00795(19) 0.0037(2)
N1 0.0486(17) 0.0420(15) 0.0361(15) 0.0018(12) 0.0101(13) 0.0061(13)
N2 0.0537(18) 0.0369(15) 0.0426(16) 0.0025(12) 0.0100(14) 0.0012(13)
O1 0.171(5) 0.122(4) 0.138(4) -0.011(3) -0.002(4) -0.034(4)
Si1 0.0408(5) 0.0379(5) 0.0360(5) 0.0028(4) 0.0090(4) 0.0032(4)

loop_
_atom_type_symbol
_atom_type_description
_atom_type_scat_dispersion_real
_atom_type_scat_dispersion_imag
_atom_type_scat_source
C C 0.0033 0.0016 'International Tables Vol C Tables 4.2.6.8 and 6.1.1.4'
H H 0.0000 0.0000 'International Tables Vol C Tables 4.2.6.8 and 6.1.1.4'
N N 0.0061 0.0033 'International Tables Vol C Tables 4.2.6.8 and 6.1.1.4'
O O 0.0106 0.0060 'International Tables Vol C Tables 4.2.6.8 and 6.1.1.4'
Si Si 0.0817 0.0704 'International Tables Vol C Tables 4.2.6.8 and 6.1.1.4'
Ge Ge 0.1547 1.8001 'International Tables Vol C Tables 4.2.6.8 and 6.1.1.4'

loop_
_geom_angle_atom_site_label_1
_geom_angle_atom_site_label_2
_geom_angle_atom_site_label_3
_geom_angle
C2 C1 H1A 109.5
C2 C1 H1B 109.5
H1A C1 H1B 109.5
C2 C1 H1C 109.5
H1A C1 H1C 109.5
H1B C1 H1C 109.5
C4 C2 C1 112.0(4)
C4 C2 C3 110.7(4)
C1 C2 C3 112.4(4)
C4 C2 H2 107.1
C1 C2 H2 107.1
C3 C2 H2 107.1
C2 C3 H3A 109.5
C2 C3 H3B 109.5
H3A C3 H3B 109.5
C2 C3 H3C 109.5
H3A C3 H3C 109.5
H3B C3 H3C 109.5
C5 C4 C9 118.6(4)
C5 C4 C2 119.6(4)
C9 C4 C2 121.8(3)
C6 C5 C4 122.6(4)
C6 C5 H5 118.7
C4 C5 H5 118.7
C7 C6 C5 118.6(4)
C7 C6 H6 120.7
C5 C6 H6 120.7
C6 C7 C8 122.2(4)
C6 C7 H7 118.9
C8 C7 H7 118.9
C7 C8 C9 118.8(4)
C7 C8 C10 118.4(4)
C9 C8 C10 122.7(3)
C4 C9 C8 119.2(3)
C4 C9 N2 120.7(3)
C8 C9 N2 120.1(3)
C8 C10 C11 113.3(4)
C8 C10 C12 110.4(4)
C11 C10 C12 110.7(4)
C8 C10 H10 107.4
C11 C10 H10 107.4
C12 C10 H10 107.4
C10 C11 H11A 109.5
C10 C11 H11B 109.5
H11A C11 H11B 109.5
C10 C11 H11C 109.5
H11A C11 H11C 109.5
H11B C11 H11C 109.5
C10 C12 H12A 109.5
C10 C12 H12B 109.5
H12A C12 H12B 109.5
C10 C12 H12C 109.5
H12A C12 H12C 109.5
H12B C12 H12C 109.5
C14 C13 H13A 109.5
C14 C13 H13B 109.5
H13A C13 H13B 109.5
C14 C13 H13C 109.5
H13A C13 H13C 109.5
H13B C13 H13C 109.5
C16 C14 C15 113.1(4)
C16 C14 C13 111.0(4)
C15 C14 C13 110.4(4)
C16 C14 H14 107.4
C15 C14 H14 107.4
C13 C14 H14 107.4
C14 C15 H15A 109.5
C14 C15 H15B 109.5
H15A C15 H15B 109.5
C14 C15 H15C 109.5
H15A C15 H15C 109.5
H15B C15 H15C 109.5
C21 C16 C17 118.6(4)
C21 C16 C14 123.7(3)
C17 C16 C14 117.7(4)
C18 C17 C16 121.3(4)
C18 C17 H17 119.3
C16 C17 H17 119.3
C17 C18 C19 119.9(4)
C17 C18 H18 120.0
C19 C18 H18 120.0
C18 C19 C20 121.4(4)
C18 C19 H19 119.3
C20 C19 H19 119.3
C19 C20 C21 119.1(3)
C19 C20 C22 118.7(3)
C21 C20 C22 122.2(3)
C20 C21 C16 119.6(3)
C20 C21 N1 120.6(3)
C16 C21 N1 119.7(3)
C20 C22 C24 111.0(4)
C20 C22 C23 111.7(4)
C24 C22 C23 111.0(5)
C20 C22 H22 107.6
C24 C22 H22 107.6
C23 C22 H22 107.6
C22 C23 H23A 109.5
C22 C23 H23B 109.5
H23A C23 H23B 109.5
C22 C23 H23C 109.5
H23A C23 H23C 109.5
H23B C23 H23C 109.5
C22 C24 H24A 109.5
C22 C24 H24B 109.5
H24A C24 H24B 109.5
C22 C24 H24C 109.5
H24A C24 H24C 109.5
H24B C24 H24C 109.5
C26 C25 C30 116.4(3)
C26 C25 Si1 122.5(3)
C30 C25 Si1 121.1(3)
C25 C26 C27 122.6(4)
C25 C26 H26 118.7
C27 C26 H26 118.7
C28 C27 C26 118.6(4)
C28 C27 H27 120.7
C26 C27 H27 120.7
C29 C28 C27 121.1(4)
C29 C28 H28 119.5
C27 C28 H28 119.5
C28 C29 C30 119.7(5)
C28 C29 H29 120.2
C30 C29 H29 120.2
C25 C30 C29 121.6(4)
C25 C30 H30 119.2
C29 C30 H30 119.2
C36 C31 C32 116.7(3)
C36 C31 Si1 122.2(3)
C32 C31 Si1 120.7(3)
C33 C32 C31 122.3(4)
C33 C32 H32 118.8
C31 C32 H32 118.8
C34 C33 C32 119.9(4)
C34 C33 H33 120.1
C32 C33 H33 120.1
C33 C34 C35 119.8(4)
C33 C34 H34 120.1
C35 C34 H34 120.1
C34 C35 C36 119.4(4)
C34 C35 H35 120.3
C36 C35 H35 120.3
C31 C36 C35 121.8(4)
C31 C36 H36 119.1
C35 C36 H36 119.1
O1 C37 C38 104.5(7)
O1 C37 H37A 110.8
C38 C37 H37A 110.8
O1 C37 H37B 110.8
C38 C37 H37B 110.8
H37A C37 H37B 108.9
C39 C38 C37 95.0(9)
C39 C38 H38A 112.7
C37 C38 H38A 112.7
C39 C38 H38B 112.7
C37 C38 H38B 112.7
H38A C38 H38B 110.2
C38 C39 C40 90.3(9)
C38 C39 H39A 113.6
C40 C39 H39A 113.6
C38 C39 H39B 113.6
C40 C39 H39B 113.6
H39A C39 H39B 110.9
O1 C40 C39 100.9(8)
O1 C40 H40A 111.6
C39 C40 H40A 111.6
O1 C40 H40B 111.6
C39 C40 H40B 111.6
H40A C40 H40B 109.4
N2 Ge1 N1 80.47(11)
N2 Ge1 Si1 40.27(8)
N1 Ge1 Si1 40.21(8)
C21 N1 Si1 137.7(2)
C21 N1 Ge1 125.0(2)
Si1 N1 Ge1 94.83(12)
C9 N2 Si1 132.8(2)
C9 N2 Ge1 128.7(2)
Si1 N2 Ge1 94.79(12)
C40 O1 C37 104.6(7)
N1 Si1 N2 89.91(13)
N1 Si1 C31 116.71(14)
N2 Si1 C31 115.45(15)
N1 Si1 C25 114.22(14)
N2 Si1 C25 115.06(15)
C31 Si1 C25 105.50(15)
N1 Si1 Ge1 44.96(9)
N2 Si1 Ge1 44.95(9)
C31 Si1 Ge1 128.23(10)
C25 Si1 Ge1 126.27(12)

loop_
_geom_bond_atom_site_label_1
_geom_bond_atom_site_label_2
_geom_bond_distance
C1 C2 1.516(6)
C1 H1A 0.9600
C1 H1B 0.9600
C1 H1C 0.9600
C2 C4 1.505(5)
C2 C3 1.537(7)
C2 H2 0.9800
C3 H3A 0.9600
C3 H3B 0.9600
C3 H3C 0.9600
C4 C5 1.378(5)
C4 C9 1.410(5)
C5 C6 1.372(6)
C5 H5 0.9300
C6 C7 1.366(6)
C6 H6 0.9300
C7 C8 1.382(5)
C7 H7 0.9300
C8 C9 1.413(5)
C8 C10 1.519(5)
C9 N2 1.421(4)
C10 C11 1.521(6)
C10 C12 1.522(6)
C10 H10 0.9800
C11 H11A 0.9600
C11 H11B 0.9600
C11 H11C 0.9600
C12 H12A 0.9600
C12 H12B 0.9600
C12 H12C 0.9600
C13 C14 1.539(7)
C13 H13A 0.9600
C13 H13B 0.9600
C13 H13C 0.9600
C14 C16 1.501(5)
C14 C15 1.524(7)
C14 H14 0.9800
C15 H15A 0.9600
C15 H15B 0.9600
C15 H15C 0.9600
C16 C21 1.400(5)
C16 C17 1.404(5)
C17 C18 1.358(6)
C17 H17 0.9300
C18 C19 1.360(6)
C18 H18 0.9300
C19 C20 1.394(5)
C19 H19 0.9300
C20 C21 1.397(5)
C20 C22 1.501(5)
C21 N1 1.433(4)
C22 C24 1.519(7)
C22 C23 1.537(6)
C22 H22 0.9800
C23 H23A 0.9600
C23 H23B 0.9600
C23 H23C 0.9600
C24 H24A 0.9600
C24 H24B 0.9600
C24 H24C 0.9600
C25 C26 1.376(5)
C25 C30 1.385(5)
C25 Si1 1.870(3)
C26 C27 1.388(6)
C26 H26 0.9300
C27 C28 1.366(7)
C27 H27 0.9300
C28 C29 1.348(7)
C28 H28 0.9300
C29 C30 1.391(6)
C29 H29 0.9300
C30 H30 0.9300
C31 C36 1.383(5)
C31 C32 1.383(5)
C31 Si1 1.859(4)
C32 C33 1.372(6)
C32 H32 0.9300
C33 C34 1.370(6)
C33 H33 0.9300
C34 C35 1.374(6)
C34 H34 0.9300
C35 C36 1.389(5)
C35 H35 0.9300
C36 H36 0.9300
C37 O1 1.372(9)
C37 C38 1.483(8)
C37 H37A 0.9700
C37 H37B 0.9700
C38 C39 1.467(8)
C38 H38A 0.9700
C38 H38B 0.9700
C39 C40 1.483(8)
C39 H39A 0.9700
C39 H39B 0.9700
C40 O1 1.358(9)
C40 H40A 0.9700
C40 H40B 0.9700
Ge1 N2 1.887(3)
Ge1 N1 1.888(3)
Ge1 Si1 2.6616(10)
N1 Si1 1.724(3)
N2 Si1 1.726(3)

loop_
_geom_torsion_atom_site_label_1
_geom_torsion_atom_site_label_2
_geom_torsion_atom_site_label_3
_geom_torsion_atom_site_label_4
_geom_torsion
C1 C2 C4 C5 68.7(5)
C3 C2 C4 C5 -57.6(5)
C1 C2 C4 C9 -112.3(4)
C3 C2 C4 C9 121.4(4)
C9 C4 C5 C6 -1.4(6)
C2 C4 C5 C6 177.6(4)
C4 C5 C6 C7 -0.5(6)
C5 C6 C7 C8 1.4(6)
C6 C7 C8 C9 -0.5(6)
C6 C7 C8 C10 -177.1(3)
C5 C4 C9 C8 2.3(5)
C2 C4 C9 C8 -176.7(3)
C5 C4 C9 N2 -177.1(3)
C2 C4 C9 N2 4.0(5)
C7 C8 C9 C4 -1.4(5)
C10 C8 C9 C4 175.0(3)
C7 C8 C9 N2 178.0(3)
C10 C8 C9 N2 -5.6(5)
C7 C8 C10 C11 -51.1(5)
C9 C8 C10 C11 132.5(4)
C7 C8 C10 C12 73.8(5)
C9 C8 C10 C12 -102.7(4)
C15 C14 C16 C21 -126.5(4)
C13 C14 C16 C21 108.8(4)
C15 C14 C16 C17 53.0(5)
C13 C14 C16 C17 -71.7(5)
C21 C16 C17 C18 1.1(6)
C14 C16 C17 C18 -178.4(4)
C16 C17 C18 C19 0.0(7)
C17 C18 C19 C20 -1.2(6)
C18 C19 C20 C21 1.2(6)
C18 C19 C20 C22 179.3(4)
C19 C20 C21 C16 0.0(5)
C22 C20 C21 C16 -178.1(3)
C19 C20 C21 N1 -177.5(3)
C22 C20 C21 N1 4.5(5)
C17 C16 C21 C20 -1.1(5)
C14 C16 C21 C20 178.4(4)
C17 C16 C21 N1 176.4(3)
C14 C16 C21 N1 -4.1(5)
C19 C20 C22 C24 -74.5(5)
C21 C20 C22 C24 103.6(5)
C19 C20 C22 C23 50.0(6)
C21 C20 C22 C23 -131.9(5)
C30 C25 C26 C27 0.3(6)
Si1 C25 C26 C27 -178.6(3)
C25 C26 C27 C28 0.4(7)
C26 C27 C28 C29 -0.6(9)
C27 C28 C29 C30 0.1(10)
C26 C25 C30 C29 -0.8(7)
Si1 C25 C30 C29 178.1(4)
C28 C29 C30 C25 0.6(9)
C36 C31 C32 C33 -1.6(6)
Si1 C31 C32 C33 170.8(3)
C31 C32 C33 C34 1.7(7)
C32 C33 C34 C35 -1.1(7)
C33 C34 C35 C36 0.5(7)
C32 C31 C36 C35 1.0(6)
Si1 C31 C36 C35 -171.3(3)
C34 C35 C36 C31 -0.5(6)
O1 C37 C38 C39 -41.2(14)
C37 C38 C39 C40 58.5(13)
C38 C39 C40 O1 -61.3(13)
C20 C21 N1 Si1 -89.5(4)
C16 C21 N1 Si1 93.0(4)
C20 C21 N1 Ge1 113.2(3)
C16 C21 N1 Ge1 -64.2(4)
N2 Ge1 N1 C21 165.1(3)
Si1 Ge1 N1 C21 164.9(3)
N2 Ge1 N1 Si1 0.22(12)
C4 C9 N2 Si1 88.2(4)
C8 C9 N2 Si1 -91.1(4)
C4 C9 N2 Ge1 -119.1(3)
C8 C9 N2 Ge1 61.6(4)
N1 Ge1 N2 C9 -160.5(3)
Si1 Ge1 N2 C9 -160.3(4)
N1 Ge1 N2 Si1 -0.22(12)
C39 C40 O1 C37 36.9(13)
C38 C37 O1 C40 2.7(14)
C21 N1 Si1 N2 -161.7(3)
Ge1 N1 Si1 N2 -0.24(13)
C21 N1 Si1 C31 -43.0(4)
Ge1 N1 Si1 C31 118.46(14)
C21 N1 Si1 C25 80.7(4)
Ge1 N1 Si1 C25 -117.88(15)
C21 N1 Si1 Ge1 -161.4(4)
C9 N2 Si1 N1 159.2(3)
Ge1 N2 Si1 N1 0.24(13)
C9 N2 Si1 C31 39.4(4)
Ge1 N2 Si1 C31 -119.56(14)
C9 N2 Si1 C25 -83.9(3)
Ge1 N2 Si1 C25 117.13(15)
C9 N2 Si1 Ge1 159.0(4)
C36 C31 Si1 N1 -142.3(3)
C32 C31 Si1 N1 45.6(3)
C36 C31 Si1 N2 -38.6(3)
C32 C31 Si1 N2 149.4(3)
C36 C31 Si1 C25 89.7(3)
C32 C31 Si1 C25 -82.4(3)
C36 C31 Si1 Ge1 -90.0(3)
C32 C31 Si1 Ge1 97.9(3)
C26 C25 Si1 N1 52.7(3)
C30 C25 Si1 N1 -126.2(3)
C26 C25 Si1 N2 -49.3(4)
C30 C25 Si1 N2 131.8(3)
C26 C25 Si1 C31 -177.8(3)
C30 C25 Si1 C31 3.3(4)
C26 C25 Si1 Ge1 1.9(4)
C30 C25 Si1 Ge1 -177.0(3)
N2 Ge1 Si1 N1 -179.66(19)
N1 Ge1 Si1 N2 179.66(19)
N2 Ge1 Si1 C31 89.15(19)
N1 Ge1 Si1 C31 -91.20(18)
N2 Ge1 Si1 C25 -90.50(19)
N1 Ge1 Si1 C25 89.16(18)
